data_4330284
loop_
_publ_author_name
'Zachary Thammavongsy'
'Takele Seda'
'Lev N. Zakharov'
'Werner Kaminsky'
'John D. Gilbertson'

_publ_contact_author_address
;
Department of Chemistry
University of Washington
Seattle
Washington, 98195, USA
;
_publ_contact_author_email kaminsky@chem.washington.edu
_publ_contact_author_fax 00(206)6858665
_publ_contact_author_name 'Werner Kaminsky'
_publ_contact_author_phone 00(206)5437585
_publ_section_title
;
 Ligand-Based Reduction of CO2and Release of CO on Iron(II)
;
_journal_name_full 'Inorganic Chemistry'
_journal_page_first 9168
_journal_page_last 9170
_journal_paper_doi 10.1021/ic3015404
_journal_volume 51
_journal_year 2012
_chemical_formula_sum 'C31 H35 Fe N3 O3'
_chemical_formula_weight 553.47
_chemical_name_systematic
; 
 ? 
;
_space_group_IT_number 14
_symmetry_cell_setting monoclinic
_symmetry_space_group_name_Hall '-P 2yn'
_symmetry_space_group_name_H-M 'P 1 21/n 1'
_atom_sites_solution_hydrogens difmap
_atom_sites_solution_primary direct
_atom_sites_solution_secondary difmap
_audit_creation_method SHELXTL
_cell_angle_alpha 90.00
_cell_angle_beta 92.064(2)
_cell_angle_gamma 90.00
_cell_formula_units_Z 4
_cell_length_a 12.3781(13)
_cell_length_b 16.5543(17)
_cell_length_c 14.2318(15)
_cell_measurement_reflns_used 5681
_cell_measurement_temperature 173(2)
_cell_measurement_theta_max 27.90
_cell_measurement_theta_min 2.22
_cell_volume 2914.4(5)
_computing_cell_refinement 'Bruker SAINT'
_computing_data_collection 'Bruker SMART'
_computing_data_reduction 'Bruker SAINT'
_computing_molecular_graphics 'Bruker SHELXTL'
_computing_publication_material 'Bruker SHELXTL'
_computing_structure_refinement 'Bruker SHELXTL'
_computing_structure_solution 'Bruker SHELXTL'
_diffrn_ambient_temperature 173(2)
_diffrn_measured_fraction_theta_full 0.994
_diffrn_measured_fraction_theta_max 0.994
_diffrn_measurement_device_type 'Bruker Apex CCD area detector'
_diffrn_measurement_method 'phi and omega scans'
_diffrn_radiation_monochromator graphite
_diffrn_radiation_source 'fine-focus sealed tube'
_diffrn_radiation_type MoK\a
_diffrn_radiation_wavelength 0.71073
_diffrn_reflns_av_R_equivalents 0.0276
_diffrn_reflns_av_sigmaI/netI 0.0216
_diffrn_reflns_limit_h_max 15
_diffrn_reflns_limit_h_min -15
_diffrn_reflns_limit_k_max 20
_diffrn_reflns_limit_k_min -20
_diffrn_reflns_limit_l_max 18
_diffrn_reflns_limit_l_min -18
_diffrn_reflns_number 30558
_diffrn_reflns_theta_full 26.99
_diffrn_reflns_theta_max 26.99
_diffrn_reflns_theta_min 1.89
_exptl_absorpt_coefficient_mu 0.552
_exptl_absorpt_correction_T_max 0.9367
_exptl_absorpt_correction_T_min 0.8344
_exptl_absorpt_correction_type multi-scan
_exptl_absorpt_process_details SADABS
_exptl_crystal_colour black
_exptl_crystal_density_diffrn 1.261
_exptl_crystal_density_meas 0
_exptl_crystal_description prizm
_exptl_crystal_F_000 1168
_exptl_crystal_size_max 0.34
_exptl_crystal_size_mid 0.22
_exptl_crystal_size_min 0.12
_refine_diff_density_max 0.934
_refine_diff_density_min -0.276
_refine_diff_density_rms 0.064
_refine_ls_extinction_method none
_refine_ls_goodness_of_fit_ref 1.084
_refine_ls_hydrogen_treatment refall
_refine_ls_matrix_type full
_refine_ls_number_parameters 483
_refine_ls_number_reflns 6323
_refine_ls_number_restraints 0
_refine_ls_restrained_S_all 1.084
_refine_ls_R_factor_all 0.0531
_refine_ls_R_factor_gt 0.0418
_refine_ls_shift/su_max 0.001
_refine_ls_shift/su_mean 0.000
_refine_ls_structure_factor_coef Fsqd
_refine_ls_weighting_details 'calc w=1/[\s^2^(Fo^2^)+(0.0663P)^2^+1.4174P] where P=(Fo^2^+2Fc^2^)/3'
_refine_ls_weighting_scheme calc
_refine_ls_wR_factor_gt 0.1103
_refine_ls_wR_factor_ref 0.1210
_reflns_number_gt 5251
_reflns_number_total 6323
_reflns_threshold_expression >2sigma(I)
_cod_data_source_file ic3015404_si_002_2.cif
_cod_data_source_block gilb27
_cod_database_code 4330284

loop_
_symmetry_equiv_pos_as_xyz
'x, y, z'
'-x+1/2, y+1/2, -z+1/2'
'-x, -y, -z'
'x-1/2, -y-1/2, z-1/2'

loop_
_atom_site_label
_atom_site_type_symbol
_atom_site_fract_x
_atom_site_fract_y
_atom_site_fract_z
_atom_site_U_iso_or_equiv
_atom_site_adp_type
_atom_site_occupancy
_atom_site_symmetry_multiplicity
_atom_site_calc_flag
Fe1 Fe 0.94335(2) 0.240952(16) 0.116615(19) 0.02521(10) Uani 1 1 d
O1 O 0.84212(16) 0.37362(11) 0.21652(15) 0.0593(5) Uani 1 1 d
O2 O 0.89747(14) 0.30455(10) -0.07298(11) 0.0457(4) Uani 1 1 d
O3 O 1.07234(15) 0.43396(10) 0.17596(12) 0.0450(4) Uani 1 1 d
N1 N 0.83414(13) 0.15636(9) 0.11342(12) 0.0272(3) Uani 1 1 d
N2 N 1.00013(14) 0.17091(10) 0.20711(12) 0.0289(4) Uani 1 1 d
N3 N 1.09251(14) 0.27846(10) 0.12639(12) 0.0288(4) Uani 1 1 d
C1 C 0.88162(18) 0.32217(13) 0.17578(17) 0.0370(5) Uani 1 1 d
C2 C 0.91519(17) 0.27812(12) 0.00063(16) 0.0318(4) Uani 1 1 d
C3 C 0.7668(2) 0.02991(15) 0.1879(2) 0.0392(5) Uani 1 1 d
C4 C 0.84448(17) 0.09882(11) 0.17904(14) 0.0293(4) Uani 1 1 d
C5 C 0.93972(17) 0.10666(12) 0.23595(14) 0.0298(4) Uani 1 1 d
C6 C 0.9801(2) 0.05684(14) 0.30982(16) 0.0393(5) Uani 1 1 d
C7 C 1.0797(3) 0.07488(18) 0.3530(2) 0.0583(7) Uani 1 1 d
C8 C 1.1441(2) 0.13627(16) 0.31709(18) 0.0449(6) Uani 1 1 d
C9 C 1.10278(18) 0.18444(13) 0.24433(15) 0.0342(5) Uani 1 1 d
C10 C 1.15447(18) 0.24722(12) 0.19396(16) 0.0324(4) Uani 1 1 d
C11 C 1.2691(2) 0.2718(2) 0.2145(3) 0.0504(6) Uani 1 1 d
C12 C 1.13609(16) 0.34085(12) 0.06847(15) 0.0309(4) Uani 1 1 d
C13 C 1.12146(18) 0.42200(13) 0.09263(15) 0.0345(5) Uani 1 1 d
C14 C 1.1583(2) 0.48281(14) 0.03489(18) 0.0431(5) Uani 1 1 d
C15 C 1.2113(2) 0.46231(16) -0.0455(2) 0.0510(6) Uani 1 1 d
C16 C 1.2274(2) 0.38284(16) -0.06914(19) 0.0499(6) Uani 1 1 d
C17 C 1.18917(19) 0.32058(14) -0.01296(17) 0.0389(5) Uani 1 1 d
C18 C 1.2055(3) 0.23499(18) -0.0387(3) 0.0531(7) Uani 1 1 d
C19 C 1.0477(3) 0.51430(16) 0.2009(2) 0.0545(7) Uani 1 1 d
C20 C 0.74646(16) 0.15162(12) 0.04446(15) 0.0308(4) Uani 1 1 d
C21 C 0.65129(18) 0.19529(13) 0.05704(18) 0.0389(5) Uani 1 1 d
C22 C 0.5712(2) 0.19209(18) -0.0146(2) 0.0543(7) Uani 1 1 d
C23 C 0.5849(2) 0.14701(19) -0.0949(2) 0.0597(8) Uani 1 1 d
C24 C 0.6791(2) 0.10380(17) -0.1051(2) 0.0498(6) Uani 1 1 d
C25 C 0.76142(18) 0.10459(13) -0.03626(16) 0.0357(5) Uani 1 1 d
C26 C 0.6322(2) 0.24250(15) 0.1463(2) 0.0448(6) Uani 1 1 d
C27 C 0.5940(3) 0.3284(2) 0.1269(3) 0.0700(9) Uani 1 1 d
C28 C 0.5523(3) 0.1980(2) 0.2084(3) 0.0669(9) Uani 1 1 d
C29 C 0.8624(2) 0.05424(14) -0.04941(17) 0.0390(5) Uani 1 1 d
C30 C 0.9308(3) 0.08608(18) -0.1281(2) 0.0537(7) Uani 1 1 d
C31 C 0.8358(3) -0.03467(17) -0.0656(3) 0.0608(8) Uani 1 1 d
H3A H 0.796(3) -0.016(3) 0.183(3) 0.099(14) Uiso 1 1 d
H3B H 0.722(4) 0.039(3) 0.229(4) 0.123(17) Uiso 1 1 d
H3C H 0.712(3) 0.0279(18) 0.140(2) 0.059(9) Uiso 1 1 d
H6 H 0.939(2) 0.0186(18) 0.323(2) 0.051(8) Uiso 1 1 d
H7 H 1.103(2) 0.0400(18) 0.407(2) 0.053(8) Uiso 1 1 d
H8 H 1.207(2) 0.1465(17) 0.346(2) 0.049(8) Uiso 1 1 d
H11A H 1.311(4) 0.254(3) 0.162(4) 0.118(17) Uiso 1 1 d
H11B H 1.278(3) 0.325(3) 0.203(3) 0.100(14) Uiso 1 1 d
H11C H 1.292(3) 0.257(2) 0.272(3) 0.074(11) Uiso 1 1 d
H14 H 1.145(2) 0.5356(16) 0.0509(17) 0.040(7) Uiso 1 1 d
H15 H 1.236(3) 0.506(2) -0.082(2) 0.069(9) Uiso 1 1 d
H16 H 1.270(3) 0.3653(19) -0.121(2) 0.064(9) Uiso 1 1 d
H18A H 1.151(3) 0.211(2) -0.038(3) 0.081(12) Uiso 1 1 d
H18B H 1.2504(18) 0.2241(13) -0.0981(16) 0.024(5) Uiso 1 1 d
H18C H 1.249(3) 0.211(2) -0.001(3) 0.073(11) Uiso 1 1 d
H19A H 1.005(3) 0.508(2) 0.264(3) 0.078(10) Uiso 1 1 d
H19B H 1.121(2) 0.5437(18) 0.215(2) 0.055(8) Uiso 1 1 d
H19C H 0.994(3) 0.536(2) 0.146(2) 0.073(10) Uiso 1 1 d
H22 H 0.506(3) 0.220(2) -0.007(2) 0.064(9) Uiso 1 1 d
H23 H 0.529(3) 0.147(2) -0.138(3) 0.083(11) Uiso 1 1 d
H24 H 0.686(2) 0.0740(19) -0.157(2) 0.057(8) Uiso 1 1 d
H26 H 0.693(2) 0.2449(13) 0.1752(18) 0.030(6) Uiso 1 1 d
H27A H 0.595(3) 0.360(2) 0.184(2) 0.072(10) Uiso 1 1 d
H27B H 0.520(3) 0.328(2) 0.089(2) 0.075(10) Uiso 1 1 d
H27C H 0.650(3) 0.3522(19) 0.085(2) 0.064(9) Uiso 1 1 d
H28A H 0.583(4) 0.145(3) 0.221(3) 0.118(16) Uiso 1 1 d
H28B H 0.539(3) 0.231(2) 0.264(3) 0.081(11) Uiso 1 1 d
H28C H 0.488(3) 0.195(2) 0.168(2) 0.071(10) Uiso 1 1 d
H29 H 0.905(2) 0.0587(15) 0.0021(19) 0.039(7) Uiso 1 1 d
H30A H 0.884(3) 0.078(2) -0.189(3) 0.078(11) Uiso 1 1 d
H30B H 1.001(3) 0.054(2) -0.129(2) 0.069(9) Uiso 1 1 d
H30C H 0.951(3) 0.144(2) -0.116(3) 0.086(11) Uiso 1 1 d
H31A H 0.783(3) -0.054(2) -0.014(3) 0.101(13) Uiso 1 1 d
H31B H 0.906(3) -0.069(2) -0.068(2) 0.076(10) Uiso 1 1 d
H31C H 0.792(3) -0.042(2) -0.115(3) 0.080(12) Uiso 1 1 d

loop_
_atom_site_aniso_label
_atom_site_aniso_U_11
_atom_site_aniso_U_22
_atom_site_aniso_U_33
_atom_site_aniso_U_23
_atom_site_aniso_U_13
_atom_site_aniso_U_12
Fe1 0.02674(16) 0.01960(15) 0.02937(17) 0.00135(10) 0.00222(11) 0.00036(10)
O1 0.0539(11) 0.0388(10) 0.0862(14) -0.0228(10) 0.0160(10) 0.0058(8)
O2 0.0559(11) 0.0402(9) 0.0403(9) 0.0121(7) -0.0082(8) -0.0053(8)
O3 0.0563(10) 0.0340(9) 0.0452(9) -0.0043(7) 0.0090(8) -0.0040(7)
N1 0.0284(8) 0.0219(8) 0.0318(9) -0.0001(6) 0.0062(7) 0.0005(6)
N2 0.0335(9) 0.0228(8) 0.0304(9) 0.0005(6) 0.0024(7) 0.0025(6)
N3 0.0284(9) 0.0245(8) 0.0338(9) 0.0005(7) 0.0044(7) -0.0003(6)
C1 0.0368(12) 0.0246(10) 0.0499(13) -0.0022(9) 0.0046(9) 0.0002(8)
C2 0.0314(11) 0.0242(10) 0.0397(12) 0.0020(8) -0.0007(8) -0.0037(8)
C3 0.0437(14) 0.0277(12) 0.0468(14) 0.0044(10) 0.0108(11) -0.0078(10)
C4 0.0350(11) 0.0215(9) 0.0321(10) -0.0002(7) 0.0119(8) 0.0000(8)
C5 0.0382(11) 0.0224(9) 0.0293(10) 0.0000(7) 0.0094(8) 0.0020(8)
C6 0.0537(14) 0.0306(12) 0.0339(12) 0.0039(9) 0.0073(10) 0.0050(10)
C7 0.0713(19) 0.0460(15) 0.0565(16) 0.0189(13) -0.0144(14) 0.0024(13)
C8 0.0461(14) 0.0453(14) 0.0426(13) 0.0050(10) -0.0093(11) 0.0008(11)
C9 0.0362(11) 0.0285(10) 0.0375(11) 0.0002(8) -0.0031(9) 0.0030(8)
C10 0.0310(11) 0.0295(10) 0.0365(11) -0.0037(8) -0.0004(8) 0.0007(8)
C11 0.0340(13) 0.0536(17) 0.0628(19) 0.0005(14) -0.0103(12) -0.0056(11)
C12 0.0294(10) 0.0279(10) 0.0356(11) 0.0016(8) 0.0033(8) -0.0050(8)
C13 0.0349(11) 0.0308(11) 0.0379(11) -0.0017(8) 0.0024(9) -0.0045(8)
C14 0.0511(14) 0.0264(11) 0.0520(14) 0.0011(10) 0.0032(11) -0.0070(10)
C15 0.0607(16) 0.0404(14) 0.0527(15) 0.0088(11) 0.0122(12) -0.0154(12)
C16 0.0561(16) 0.0454(14) 0.0495(15) 0.0023(11) 0.0214(12) -0.0093(12)
C17 0.0371(12) 0.0351(12) 0.0451(13) -0.0001(9) 0.0107(9) -0.0038(9)
C18 0.0546(18) 0.0407(15) 0.0655(19) 0.0004(13) 0.0225(15) 0.0001(13)
C19 0.0670(19) 0.0362(14) 0.0604(18) -0.0054(12) 0.0051(15) 0.0054(13)
C20 0.0295(10) 0.0239(9) 0.0392(11) 0.0013(8) 0.0043(8) -0.0034(8)
C21 0.0308(11) 0.0304(11) 0.0556(14) -0.0003(10) 0.0046(10) -0.0007(8)
C22 0.0328(13) 0.0532(16) 0.0765(19) -0.0027(14) -0.0035(12) 0.0064(11)
C23 0.0444(15) 0.0660(19) 0.0671(18) -0.0045(15) -0.0203(14) -0.0024(13)
C24 0.0516(15) 0.0466(15) 0.0504(15) -0.0107(12) -0.0098(12) 0.0006(11)
C25 0.0391(12) 0.0282(10) 0.0397(12) -0.0018(8) -0.0013(9) 0.0000(9)
C26 0.0352(13) 0.0399(13) 0.0599(16) -0.0068(11) 0.0102(12) 0.0061(10)
C27 0.080(2) 0.0440(17) 0.086(2) -0.0105(16) 0.007(2) 0.0158(16)
C28 0.0517(19) 0.067(2) 0.084(2) -0.0013(18) 0.0295(17) 0.0017(16)
C29 0.0456(13) 0.0345(12) 0.0368(12) -0.0075(9) -0.0022(10) 0.0073(10)
C30 0.0563(17) 0.0447(15) 0.0611(18) -0.0009(13) 0.0152(14) 0.0139(13)
C31 0.073(2) 0.0341(14) 0.075(2) -0.0081(14) 0.0014(18) 0.0083(14)

loop_
_atom_type_symbol
_atom_type_description
_atom_type_scat_dispersion_real
_atom_type_scat_dispersion_imag
_atom_type_scat_source
C C 0.0033 0.0016 'International Tables Vol C Tables 4.2.6.8 and 6.1.1.4'
H H 0.0000 0.0000 'International Tables Vol C Tables 4.2.6.8 and 6.1.1.4'
N N 0.0061 0.0033 'International Tables Vol C Tables 4.2.6.8 and 6.1.1.4'
O O 0.0106 0.0060 'International Tables Vol C Tables 4.2.6.8 and 6.1.1.4'
Fe Fe 0.3463 0.8444 'International Tables Vol C Tables 4.2.6.8 and 6.1.1.4'

loop_
_geom_angle_atom_site_label_1
_geom_angle_atom_site_label_2
_geom_angle_atom_site_label_3
_geom_angle
C1 Fe1 C2 96.00(10)
C1 Fe1 N2 107.67(9)
C2 Fe1 N2 156.29(9)
C1 Fe1 N1 104.23(9)
C2 Fe1 N1 96.56(8)
N2 Fe1 N1 79.14(7)
C1 Fe1 N3 98.51(9)
C2 Fe1 N3 96.27(8)
N2 Fe1 N3 79.34(7)
N1 Fe1 N3 152.48(7)
C13 O3 C19 117.5(2)
C4 N1 C20 119.24(17)
C4 N1 Fe1 116.58(14)
C20 N1 Fe1 124.16(12)
C5 N2 C9 121.10(18)
C5 N2 Fe1 119.74(14)
C9 N2 Fe1 119.16(14)
C10 N3 C12 118.74(18)
C10 N3 Fe1 116.96(14)
C12 N3 Fe1 124.18(13)
O1 C1 Fe1 178.0(2)
O2 C2 Fe1 177.80(19)
C4 C3 H3A 113(3)
C4 C3 H3B 111(3)
H3A C3 H3B 122(4)
C4 C3 H3C 114.4(19)
H3A C3 H3C 102(3)
H3B C3 H3C 92(4)
N1 C4 C5 113.09(18)
N1 C4 C3 123.7(2)
C5 C4 C3 123.12(19)
N2 C5 C4 110.64(17)
N2 C5 C6 119.5(2)
C4 C5 C6 129.7(2)
C7 C6 C5 119.2(2)
C7 C6 H6 127(2)
C5 C6 H6 114(2)
C6 C7 C8 120.2(2)
C6 C7 H7 116.4(17)
C8 C7 H7 123.4(17)
C9 C8 C7 119.3(2)
C9 C8 H8 121.9(19)
C7 C8 H8 118.5(19)
N2 C9 C8 120.2(2)
N2 C9 C10 110.45(18)
C8 C9 C10 129.2(2)
N3 C10 C9 113.19(19)
N3 C10 C11 124.1(2)
C9 C10 C11 122.7(2)
C10 C11 H11A 107(3)
C10 C11 H11B 111(3)
H11A C11 H11B 95(3)
C10 C11 H11C 112(2)
H11A C11 H11C 117(4)
H11B C11 H11C 113(3)
C17 C12 C13 120.29(19)
C17 C12 N3 120.09(19)
C13 C12 N3 119.58(18)
O3 C13 C14 125.1(2)
O3 C13 C12 114.69(19)
C14 C13 C12 120.2(2)
C15 C14 C13 119.2(2)
C15 C14 H14 122.3(16)
C13 C14 H14 118.5(16)
C16 C15 C14 121.0(2)
C16 C15 H15 123(2)
C14 C15 H15 116(2)
C15 C16 C17 120.7(2)
C15 C16 H16 124.2(19)
C17 C16 H16 114.8(19)
C12 C17 C16 118.5(2)
C12 C17 C18 120.6(2)
C16 C17 C18 120.8(2)
C17 C18 H18A 111(3)
C17 C18 H18B 116.6(12)
H18A C18 H18B 114(3)
C17 C18 H18C 113(3)
H18A C18 H18C 106(4)
H18B C18 H18C 95(3)
O3 C19 H19A 104.1(19)
O3 C19 H19B 107.1(16)
H19A C19 H19B 110(2)
O3 C19 H19C 105.8(18)
H19A C19 H19C 110(3)
H19B C19 H19C 119(2)
C21 C20 C25 121.8(2)
C21 C20 N1 120.16(19)
C25 C20 N1 117.99(18)
C22 C21 C20 117.7(2)
C22 C21 C26 120.2(2)
C20 C21 C26 122.0(2)
C23 C22 C21 121.3(3)
C23 C22 H22 120(2)
C21 C22 H22 119(2)
C24 C23 C22 119.8(3)
C24 C23 H23 124(2)
C22 C23 H23 116(2)
C23 C24 C25 121.5(3)
C23 C24 H24 118.4(19)
C25 C24 H24 120.1(19)
C24 C25 C20 117.8(2)
C24 C25 C29 119.6(2)
C20 C25 C29 122.5(2)
C21 C26 C27 112.7(3)
C21 C26 C28 110.9(2)
C27 C26 C28 110.6(3)
C21 C26 H26 105.8(17)
C27 C26 H26 108.0(16)
C28 C26 H26 108.6(18)
C26 C27 H27A 111(2)
C26 C27 H27B 110.2(19)
H27A C27 H27B 115(3)
C26 C27 H27C 104.8(19)
H27A C27 H27C 107(3)
H27B C27 H27C 108(3)
C26 C28 H28A 107(3)
C26 C28 H28B 109(2)
H28A C28 H28B 116(4)
C26 C28 H28C 102(2)
H28A C28 H28C 112(3)
H28B C28 H28C 110(3)
C25 C29 C30 112.5(2)
C25 C29 C31 111.9(2)
C30 C29 C31 110.3(2)
C25 C29 H29 108.8(16)
C30 C29 H29 104.2(17)
C31 C29 H29 108.8(17)
C29 C30 H30A 105.0(19)
C29 C30 H30B 108.6(18)
H30A C30 H30B 112(3)
C29 C30 H30C 110(2)
H30A C30 H30C 114(3)
H30B C30 H30C 107(3)
C29 C31 H31A 109(2)
C29 C31 H31B 110(2)
H31A C31 H31B 114(3)
C29 C31 H31C 112(2)
H31A C31 H31C 98(3)
H31B C31 H31C 113(3)

loop_
_geom_bond_atom_site_label_1
_geom_bond_atom_site_label_2
_geom_bond_distance
Fe1 C1 1.774(2)
Fe1 C2 1.784(2)
Fe1 N2 1.8526(17)
Fe1 N1 1.9458(16)
Fe1 N3 1.9482(17)
O1 C1 1.149(3)
O2 C2 1.149(3)
O3 C13 1.366(3)
O3 C19 1.413(3)
N1 C4 1.337(3)
N1 C20 1.439(3)
N2 C5 1.372(3)
N2 C9 1.377(3)
N3 C10 1.314(3)
N3 C12 1.439(3)
C3 C4 1.500(3)
C3 H3A 0.85(5)
C3 H3B 0.83(5)
C3 H3C 0.94(3)
C4 C5 1.412(3)
C5 C6 1.413(3)
C6 C7 1.390(4)
C6 H6 0.84(3)
C7 C8 1.400(4)
C7 H7 0.99(3)
C8 C9 1.390(3)
C8 H8 0.88(3)
C9 C10 1.427(3)
C10 C11 1.495(3)
C11 H11A 0.97(5)
C11 H11B 0.90(5)
C11 H11C 0.88(4)
C12 C17 1.394(3)
C12 C13 1.400(3)
C13 C14 1.387(3)
C14 C15 1.381(4)
C14 H14 0.92(3)
C15 C16 1.374(4)
C15 H15 0.95(3)
C16 C17 1.397(3)
C16 H16 0.96(3)
C17 C18 1.479(4)
C18 H18A 0.78(4)
C18 H18B 1.04(2)
C18 H18C 0.85(4)
C19 H19A 1.06(4)
C19 H19B 1.04(3)
C19 H19C 1.07(4)
C20 C21 1.399(3)
C20 C25 1.405(3)
C21 C22 1.397(4)
C21 C26 1.518(4)
C22 C23 1.380(4)
C22 H22 0.94(3)
C23 C24 1.380(4)
C23 H23 0.91(4)
C24 C25 1.388(3)
C24 H24 0.90(3)
C25 C29 1.520(3)
C26 C27 1.521(4)
C26 C28 1.537(4)
C26 H26 0.84(3)
C27 H27A 0.97(4)
C27 H27B 1.05(4)
C27 H27C 1.01(3)
C28 H28A 0.97(5)
C28 H28B 0.98(4)
C28 H28C 0.97(4)
C29 C30 1.521(4)
C29 C31 1.524(4)
C29 H29 0.89(3)
C30 H30A 1.04(4)
C30 H30B 1.02(3)
C30 H30C 1.00(4)
C31 H31A 1.05(4)
C31 H31B 1.04(4)
C31 H31C 0.88(4)

loop_
_geom_torsion_atom_site_label_1
_geom_torsion_atom_site_label_2
_geom_torsion_atom_site_label_3
_geom_torsion_atom_site_label_4
_geom_torsion
C1 Fe1 N1 C4 -98.65(16)
C2 Fe1 N1 C4 163.43(15)
N2 Fe1 N1 C4 7.02(14)
N3 Fe1 N1 C4 46.1(2)
C1 Fe1 N1 C20 82.83(17)
C2 Fe1 N1 C20 -15.09(17)
N2 Fe1 N1 C20 -171.50(16)
N3 Fe1 N1 C20 -132.39(17)
C1 Fe1 N2 C5 93.21(16)
C2 Fe1 N2 C5 -89.9(2)
N1 Fe1 N2 C5 -8.42(14)
N3 Fe1 N2 C5 -171.17(16)
C1 Fe1 N2 C9 -86.80(17)
C2 Fe1 N2 C9 90.1(3)
N1 Fe1 N2 C9 171.57(16)
N3 Fe1 N2 C9 8.82(15)
C1 Fe1 N3 C10 98.73(17)
C2 Fe1 N3 C10 -164.21(16)
N2 Fe1 N3 C10 -7.77(15)
N1 Fe1 N3 C10 -46.9(2)
C1 Fe1 N3 C12 -77.40(17)
C2 Fe1 N3 C12 19.65(17)
N2 Fe1 N3 C12 176.09(17)
N1 Fe1 N3 C12 137.01(17)
C2 Fe1 C1 O1 174(100)
N2 Fe1 C1 O1 -7(6)
N1 Fe1 C1 O1 76(6)
N3 Fe1 C1 O1 -89(6)
C1 Fe1 C2 O2 34(5)
N2 Fe1 C2 O2 -143(5)
N1 Fe1 C2 O2 139(5)
N3 Fe1 C2 O2 -65(5)
C20 N1 C4 C5 174.00(17)
Fe1 N1 C4 C5 -4.6(2)
C20 N1 C4 C3 -2.4(3)
Fe1 N1 C4 C3 179.01(17)
C9 N2 C5 C4 -171.79(18)
Fe1 N2 C5 C4 8.2(2)
C9 N2 C5 C6 4.6(3)
Fe1 N2 C5 C6 -175.38(15)
N1 C4 C5 N2 -1.9(2)
C3 C4 C5 N2 174.52(19)
N1 C4 C5 C6 -177.9(2)
C3 C4 C5 C6 -1.4(3)
N2 C5 C6 C7 1.1(3)
C4 C5 C6 C7 176.8(2)
C5 C6 C7 C8 -6.8(4)
C6 C7 C8 C9 6.7(4)
C5 N2 C9 C8 -4.7(3)
Fe1 N2 C9 C8 175.31(18)
C5 N2 C9 C10 171.65(18)
Fe1 N2 C9 C10 -8.3(2)
C7 C8 C9 N2 -1.0(4)
C7 C8 C9 C10 -176.6(3)
C12 N3 C10 C9 -178.27(18)
Fe1 N3 C10 C9 5.4(2)
C12 N3 C10 C11 -0.6(3)
Fe1 N3 C10 C11 -177.0(2)
N2 C9 C10 N3 1.5(3)
C8 C9 C10 N3 177.5(2)
N2 C9 C10 C11 -176.2(2)
C8 C9 C10 C11 -0.2(4)
C10 N3 C12 C17 89.4(3)
Fe1 N3 C12 C17 -94.5(2)
C10 N3 C12 C13 -92.8(2)
Fe1 N3 C12 C13 83.2(2)
C19 O3 C13 C14 6.5(4)
C19 O3 C13 C12 -175.2(2)
C17 C12 C13 O3 -177.4(2)
N3 C12 C13 O3 4.9(3)
C17 C12 C13 C14 1.0(3)
N3 C12 C13 C14 -176.8(2)
O3 C13 C14 C15 176.9(2)
C12 C13 C14 C15 -1.3(4)
C13 C14 C15 C16 0.3(4)
C14 C15 C16 C17 0.9(5)
C13 C12 C17 C16 0.2(3)
N3 C12 C17 C16 178.0(2)
C13 C12 C17 C18 179.7(3)
N3 C12 C17 C18 -2.6(4)
C15 C16 C17 C12 -1.2(4)
C15 C16 C17 C18 179.4(3)
C4 N1 C20 C21 97.1(2)
Fe1 N1 C20 C21 -84.4(2)
C4 N1 C20 C25 -85.2(2)
Fe1 N1 C20 C25 93.3(2)
C25 C20 C21 C22 -1.2(3)
N1 C20 C21 C22 176.4(2)
C25 C20 C21 C26 176.6(2)
N1 C20 C21 C26 -5.7(3)
C20 C21 C22 C23 0.4(4)
C26 C21 C22 C23 -177.4(3)
C21 C22 C23 C24 0.3(5)
C22 C23 C24 C25 -0.2(5)
C23 C24 C25 C20 -0.6(4)
C23 C24 C25 C29 178.4(3)
C21 C20 C25 C24 1.3(3)
N1 C20 C25 C24 -176.4(2)
C21 C20 C25 C29 -177.6(2)
N1 C20 C25 C29 4.7(3)
C22 C21 C26 C27 -51.3(4)
C20 C21 C26 C27 131.0(3)
C22 C21 C26 C28 73.3(3)
C20 C21 C26 C28 -104.5(3)
C24 C25 C29 C30 68.7(3)
C20 C25 C29 C30 -112.4(3)
C24 C25 C29 C31 -56.1(3)
C20 C25 C29 C31 122.8(3)
